data_1571388
loop_
_publ_author_name
'Stumbo, Emily E.'
'Hodge, Emarald K.'
'Williams, Matthew'
'Thornton, Diana A.'
'McMillen, Colin D.'
'Pienkos, Jared A.'

_publ_section_title
;
 Synthesis and Crystallographic Characterization of Heteroleptic Ir(III)
 Complexes Containing the N-oxide Functional Group and Crystallographic
 Characterization of Ir(III) N-oxide Precursors
;
_journal_issue 3
_journal_name_full Crystals
_journal_page_first 281
_journal_paper_doi 10.3390/cryst14030281
_journal_volume 14
_journal_year 2024
_chemical_absolute_configuration ad
_chemical_formula_sum 'C30 H25 Cl4 Ir N4 O2'
_chemical_formula_weight 807.54
_space_group_crystal_system monoclinic
_space_group_IT_number 4
_space_group_name_Hall 'P 2yb'
_space_group_name_H-M_alt 'P 1 21 1'
_atom_sites_solution_hydrogens geom
_atom_sites_solution_primary dual
_atom_sites_solution_secondary difmap
_audit_creation_method SHELXL-2016/6
_cell_angle_alpha 90
_cell_angle_beta 91.347(2)
_cell_angle_gamma 90
_cell_formula_units_Z 2
_cell_length_a 9.3682(6)
_cell_length_b 16.9395(10)
_cell_length_c 9.4088(5)
_cell_measurement_reflns_used 9719
_cell_measurement_temperature 100(2)
_cell_measurement_theta_max 30.05
_cell_measurement_theta_min 3.03
_cell_volume 1492.69(15)
_computing_cell_refinement 'Bruker SAINT'
_computing_data_collection 'Bruker APEX3'
_computing_data_reduction 'Bruker SAINT'
_computing_molecular_graphics 'Bruker SHELXTL'
_computing_publication_material 'Bruker SHELXTL'
_computing_structure_refinement 'SHELXL-2016/6 (Sheldrick, 2016)'
_computing_structure_solution 'SHELXT 2014/5 (Sheldrick, 2014)'
_diffrn_ambient_temperature 100(2)
_diffrn_measured_fraction_theta_full 0.994
_diffrn_measured_fraction_theta_max 0.995
_diffrn_measurement_device_type 'Bruker D8 Venture Photon 2'
_diffrn_measurement_method '\f and \w scans'
_diffrn_radiation_type MoK\a
_diffrn_radiation_wavelength 0.71073
_diffrn_reflns_av_R_equivalents 0.0370
_diffrn_reflns_av_unetI/netI 0.0406
_diffrn_reflns_Laue_measured_fraction_full 0.994
_diffrn_reflns_Laue_measured_fraction_max 0.995
_diffrn_reflns_limit_h_max 13
_diffrn_reflns_limit_h_min -13
_diffrn_reflns_limit_k_max 23
_diffrn_reflns_limit_k_min -23
_diffrn_reflns_limit_l_max 13
_diffrn_reflns_limit_l_min -13
_diffrn_reflns_number 33335
_diffrn_reflns_point_group_measured_fraction_full 0.980
_diffrn_reflns_point_group_measured_fraction_max 0.984
_diffrn_reflns_theta_full 25.242
_diffrn_reflns_theta_max 30.060
_diffrn_reflns_theta_min 2.175
_diffrn_source 'Incoatec I\mS'
_exptl_absorpt_coefficient_mu 4.866
_exptl_absorpt_correction_T_max 1.0000
_exptl_absorpt_correction_T_min 0.6193
_exptl_absorpt_correction_type multi-scan
_exptl_absorpt_process_details 'SADABS, Bruker'
_exptl_crystal_colour orange
_exptl_crystal_density_diffrn 1.797
_exptl_crystal_description block
_exptl_crystal_F_000 788
_exptl_crystal_size_max 0.223
_exptl_crystal_size_mid 0.209
_exptl_crystal_size_min 0.165
_refine_diff_density_max 0.769
_refine_diff_density_min -0.699
_refine_diff_density_rms 0.088
_refine_ls_abs_structure_details
;
 Flack x determined using 3864 quotients [(I+)-(I-)]/[(I+)+(I-)]
 (Parsons, Flack and Wagner, Acta Cryst. B69 (2013) 249-259).
;
_refine_ls_abs_structure_Flack 0.015(3)
_refine_ls_extinction_coef 0.0052(4)
_refine_ls_extinction_expression Fc^*^=kFc[1+0.001xFc^2^\l^3^/sin(2\q)]^-1/4^
_refine_ls_extinction_method 'SHELXL-2016/6 (Sheldrick 2016)'
_refine_ls_goodness_of_fit_ref 0.946
_refine_ls_hydrogen_treatment constr
_refine_ls_matrix_type full
_refine_ls_number_parameters 372
_refine_ls_number_reflns 8622
_refine_ls_number_restraints 1
_refine_ls_restrained_S_all 0.946
_refine_ls_R_factor_all 0.0175
_refine_ls_R_factor_gt 0.0164
_refine_ls_shift/su_max 0.002
_refine_ls_shift/su_mean 0.000
_refine_ls_structure_factor_coef Fsqd
_refine_ls_weighting_details 'w=1/[\s^2^(Fo^2^)] where P=(Fo^2^+2Fc^2^)/3'
_refine_ls_weighting_scheme calc
_refine_ls_wR_factor_gt 0.0376
_refine_ls_wR_factor_ref 0.0396
_reflns_Friedel_coverage 0.919
_reflns_Friedel_fraction_full 0.965
_reflns_Friedel_fraction_max 0.973
_reflns_number_gt 8372
_reflns_number_total 8622
_reflns_threshold_expression 'I > 2\s(I)'
_cod_data_source_file Ir-NO-NN-combined-CIF.cif
_cod_data_source_block 4
_cod_original_sg_symbol_H-M 'P 21'
_cod_database_code 1571388
_shelx_shelxl_version_number 2016/6
_shelx_space_group_comment
;
The symmetry employed for this shelxl refinement is uniquely defined
by the following loop, which should always be used as a source of
symmetry information in preference to the above space-group names.
They are only intended as comments.
;
_shelx_estimated_absorpt_t_min 0.410
_shelx_estimated_absorpt_t_max 0.501

loop_
_space_group_symop_operation_xyz
'x, y, z'
'-x, y+1/2, -z'

loop_
_atom_site_label
_atom_site_type_symbol
_atom_site_fract_x
_atom_site_fract_y
_atom_site_fract_z
_atom_site_U_iso_or_equiv
_atom_site_adp_type
_atom_site_occupancy
_atom_site_site_symmetry_order
_atom_site_calc_flag
_atom_site_refinement_flags_posn
_atom_site_refinement_flags_adp
_atom_site_refinement_flags_occupancy
_atom_site_disorder_assembly
_atom_site_disorder_group
Ir1 Ir 0.72722(2) 0.46351(2) 0.58584(2) 0.00843(4) Uani 1 1 d . . . . .
Cl1 Cl 0.52865(11) 0.30635(8) 1.00755(12) 0.0364(3) Uani 1 1 d . . . . .
Cl2 Cl 0.24890(13) 0.23042(7) 1.02861(12) 0.0367(3) Uani 1 1 d . . . . .
Cl3 Cl 0.08477(16) 0.64191(8) 0.88949(12) 0.0458(3) Uani 1 1 d . . . . .
Cl4 Cl 0.2126(2) 0.66740(9) 0.6181(2) 0.0664(6) Uani 1 1 d . . . . .
O1 O 0.93214(19) 0.4639(3) 0.6983(2) 0.0133(4) Uani 1 1 d . . . . .
O2 O 1.0788(3) 0.38715(16) 0.8309(3) 0.0166(5) Uani 1 1 d . . . . .
N1 N 0.7464(3) 0.34448(16) 0.6587(3) 0.0111(5) Uani 1 1 d . . . . .
N2 N 0.7894(3) 0.19958(18) 0.7956(3) 0.0157(6) Uani 1 1 d . . . . .
N3 N 0.6116(3) 0.48646(16) 0.7617(3) 0.0112(5) Uani 1 1 d . . . . .
N4 N 0.8291(3) 0.4527(2) 0.3966(3) 0.0127(7) Uani 1 1 d . . . . .
C1 C 0.9679(3) 0.3986(2) 0.7605(3) 0.0122(6) Uani 1 1 d . . . . .
C2 C 0.8625(3) 0.33184(19) 0.7436(3) 0.0113(6) Uani 1 1 d . . . . .
C3 C 0.8802(4) 0.2602(2) 0.8124(3) 0.0135(6) Uani 1 1 d . . . . .
H3 H 0.960664 0.253700 0.874573 0.016 Uiso 1 1 calc R U . . .
C4 C 0.6767(4) 0.2117(2) 0.7084(4) 0.0145(6) Uani 1 1 d . . . . .
C5 C 0.6537(4) 0.2845(2) 0.6410(4) 0.0121(7) Uani 1 1 d . . . . .
H5 H 0.571240 0.291600 0.581704 0.015 Uiso 1 1 calc R U . . .
C6 C 0.5737(4) 0.1448(2) 0.6868(5) 0.0244(8) Uani 1 1 d . . . . .
H6A H 0.625995 0.097200 0.659978 0.037 Uiso 1 1 calc R U . . .
H6B H 0.504469 0.158493 0.611094 0.037 Uiso 1 1 calc R U . . .
H6C H 0.523397 0.135094 0.775246 0.037 Uiso 1 1 calc R U . . .
C7 C 0.5313(3) 0.4533(3) 0.5003(3) 0.0101(8) Uani 1 1 d . . . . .
C8 C 0.4902(4) 0.4331(2) 0.3603(3) 0.0130(6) Uani 1 1 d . . . . .
H8 H 0.561561 0.424432 0.291920 0.016 Uiso 1 1 calc R U . . .
C9 C 0.3471(4) 0.4254(2) 0.3201(4) 0.0160(7) Uani 1 1 d . . . . .
H9 H 0.322116 0.411461 0.224944 0.019 Uiso 1 1 calc R U . . .
C10 C 0.2403(4) 0.4379(2) 0.4172(4) 0.0164(7) Uani 1 1 d . . . . .
H10 H 0.142863 0.433581 0.388180 0.020 Uiso 1 1 calc R U . . .
C11 C 0.2765(3) 0.4569(3) 0.5575(3) 0.0147(7) Uani 1 1 d . . . . .
H11 H 0.204177 0.464674 0.625189 0.018 Uiso 1 1 calc R U . . .
C12 C 0.4205(3) 0.4645(4) 0.5976(3) 0.0116(5) Uani 1 1 d . . . . .
C13 C 0.4669(3) 0.48477(18) 0.7433(3) 0.0113(6) Uani 1 1 d . . . . .
C14 C 0.3778(4) 0.5033(2) 0.8552(4) 0.0161(7) Uani 1 1 d . . . . .
H14 H 0.277082 0.501632 0.841627 0.019 Uiso 1 1 calc R U . . .
C15 C 0.4366(4) 0.5242(2) 0.9859(4) 0.0186(7) Uani 1 1 d . . . . .
H15 H 0.376683 0.537252 1.062508 0.022 Uiso 1 1 calc R U . . .
C16 C 0.5849(4) 0.5259(2) 1.0041(4) 0.0189(7) Uani 1 1 d . . . . .
H16 H 0.627422 0.539720 1.093395 0.023 Uiso 1 1 calc R U . . .
C17 C 0.6686(4) 0.5073(2) 0.8903(3) 0.0148(6) Uani 1 1 d . . . . .
H17 H 0.769497 0.509071 0.902290 0.018 Uiso 1 1 calc R U . . .
C18 C 0.7385(3) 0.57755(19) 0.5312(3) 0.0118(6) Uani 1 1 d . . . . .
C19 C 0.6886(5) 0.6437(2) 0.6065(4) 0.0173(8) Uani 1 1 d . . . . .
H19 H 0.636428 0.636009 0.690694 0.021 Uiso 1 1 calc R U . . .
C20 C 0.7151(4) 0.7202(2) 0.5587(4) 0.0224(8) Uani 1 1 d . . . . .
H20 H 0.681782 0.763884 0.611948 0.027 Uiso 1 1 calc R U . . .
C21 C 0.7893(4) 0.7338(3) 0.4344(4) 0.0244(9) Uani 1 1 d . . . . .
H21 H 0.806428 0.786096 0.402435 0.029 Uiso 1 1 calc R U . . .
C22 C 0.8377(4) 0.6693(2) 0.3584(4) 0.0210(7) Uani 1 1 d . . . . .
H22 H 0.887908 0.677510 0.273069 0.025 Uiso 1 1 calc R U . . .
C23 C 0.8134(4) 0.5923(2) 0.4060(4) 0.0147(6) Uani 1 1 d . . . . .
C24 C 0.8627(4) 0.5219(3) 0.3314(4) 0.0141(8) Uani 1 1 d . . . . .
C25 C 0.9348(5) 0.5208(3) 0.2024(5) 0.0219(10) Uani 1 1 d . . . . .
H25 H 0.961067 0.569087 0.158748 0.026 Uiso 1 1 calc R U . . .
C26 C 0.9677(4) 0.4500(3) 0.1388(3) 0.0232(11) Uani 1 1 d . . . . .
H26 H 1.016418 0.448927 0.051421 0.028 Uiso 1 1 calc R U . . .
C27 C 0.9286(5) 0.3807(3) 0.2044(5) 0.0219(10) Uani 1 1 d . . . . .
H27 H 0.948331 0.331296 0.161167 0.026 Uiso 1 1 calc R U . . .
C28 C 0.8600(5) 0.3833(3) 0.3342(5) 0.0176(9) Uani 1 1 d . . . . .
H28 H 0.834600 0.335350 0.379542 0.021 Uiso 1 1 calc R U . . .
C29 C 0.3570(4) 0.2946(3) 0.9294(5) 0.0292(9) Uani 1 1 d . . . . .
H29A H 0.366160 0.273355 0.832038 0.035 Uiso 1 1 calc R U . . .
H29B H 0.309997 0.346842 0.921897 0.035 Uiso 1 1 calc R U . . .
C30 C 0.0573(5) 0.6386(3) 0.7041(5) 0.0299(9) Uani 1 1 d . . . . .
H30A H 0.030825 0.584363 0.674762 0.036 Uiso 1 1 calc R U . . .
H30B H -0.022155 0.674348 0.676163 0.036 Uiso 1 1 calc R U . . .

loop_
_atom_site_aniso_label
_atom_site_aniso_U_11
_atom_site_aniso_U_22
_atom_site_aniso_U_33
_atom_site_aniso_U_23
_atom_site_aniso_U_13
_atom_site_aniso_U_12
Ir1 0.00807(6) 0.00773(6) 0.00947(5) 0.00010(7) 0.00030(3) -0.00019(7)
Cl1 0.0230(5) 0.0505(7) 0.0356(5) -0.0124(5) -0.0023(4) 0.0035(5)
Cl2 0.0360(6) 0.0366(6) 0.0374(6) 0.0147(5) -0.0030(5) -0.0045(5)
Cl3 0.0739(9) 0.0405(7) 0.0236(5) 0.0009(5) 0.0143(5) 0.0269(6)
Cl4 0.1016(13) 0.0247(7) 0.0758(10) 0.0111(7) 0.0644(10) 0.0019(7)
O1 0.0113(8) 0.0115(9) 0.0172(8) 0.0025(18) -0.0004(7) -0.0018(17)
O2 0.0125(11) 0.0200(13) 0.0170(11) -0.0002(10) -0.0032(9) 0.0013(10)
N1 0.0098(12) 0.0102(13) 0.0133(12) -0.0011(10) 0.0009(10) 0.0008(10)
N2 0.0168(14) 0.0144(14) 0.0157(13) 0.0026(11) -0.0002(11) 0.0024(11)
N3 0.0110(12) 0.0102(13) 0.0123(12) 0.0025(9) -0.0013(10) -0.0007(9)
N4 0.0086(10) 0.017(2) 0.0125(10) -0.0003(12) 0.0005(8) -0.0008(12)
C1 0.0120(15) 0.0126(15) 0.0120(14) -0.0049(12) 0.0027(12) 0.0004(12)
C2 0.0097(14) 0.0112(15) 0.0130(14) -0.0011(11) 0.0006(11) 0.0005(11)
C3 0.0135(15) 0.0130(15) 0.0138(14) 0.0009(12) -0.0011(12) 0.0027(12)
C4 0.0170(16) 0.0115(16) 0.0152(14) 0.0011(12) 0.0013(12) -0.0025(12)
C5 0.0120(17) 0.0098(16) 0.0144(17) 0.0012(13) -0.0004(13) -0.0008(13)
C6 0.027(2) 0.0132(17) 0.032(2) 0.0065(15) -0.0072(17) -0.0076(15)
C7 0.0115(12) 0.007(2) 0.0120(11) 0.0003(12) -0.0012(9) -0.0009(12)
C8 0.0151(15) 0.0112(14) 0.0126(14) 0.0002(11) -0.0004(12) -0.0008(12)
C9 0.0174(17) 0.0146(17) 0.0157(15) 0.0000(13) -0.0045(13) -0.0003(13)
C10 0.0128(14) 0.0170(16) 0.0193(16) 0.0015(12) -0.0042(12) -0.0010(12)
C11 0.0110(12) 0.0155(19) 0.0176(12) -0.0028(18) -0.0008(10) -0.0002(17)
C12 0.0113(11) 0.0101(11) 0.0134(11) 0.000(2) 0.0002(9) 0.003(2)
C13 0.0115(14) 0.0082(15) 0.0144(14) 0.0023(10) 0.0014(11) 0.0001(10)
C14 0.0133(16) 0.0181(18) 0.0170(15) -0.0001(13) 0.0036(13) 0.0011(13)
C15 0.0208(18) 0.0199(19) 0.0153(15) -0.0035(13) 0.0050(13) 0.0002(14)
C16 0.0224(18) 0.0214(19) 0.0129(15) -0.0043(13) -0.0002(13) 0.0000(14)
C17 0.0138(15) 0.0174(17) 0.0131(14) -0.0024(12) -0.0021(12) 0.0000(12)
C18 0.0124(15) 0.0090(14) 0.0137(14) 0.0022(11) -0.0033(12) -0.0014(11)
C19 0.019(2) 0.0155(19) 0.0174(18) 0.0008(15) -0.0009(15) 0.0005(15)
C20 0.029(2) 0.0123(17) 0.0257(17) -0.0006(14) -0.0065(15) 0.0002(14)
C21 0.033(2) 0.0107(19) 0.029(2) 0.0079(15) -0.0056(18) -0.0072(15)
C22 0.0202(18) 0.0184(18) 0.0243(18) 0.0089(14) -0.0008(14) -0.0037(14)
C23 0.0131(15) 0.0146(17) 0.0163(15) 0.0029(12) -0.0009(12) -0.0021(13)
C24 0.0077(17) 0.022(2) 0.0128(17) 0.0000(14) -0.0016(13) 0.0019(14)
C25 0.0146(19) 0.034(3) 0.0172(19) 0.0022(18) 0.0018(15) -0.0026(18)
C26 0.0130(14) 0.045(4) 0.0120(13) -0.0042(17) 0.0007(11) 0.0008(17)
C27 0.018(2) 0.032(3) 0.0166(19) -0.0100(17) -0.0004(15) 0.0022(18)
C28 0.0152(19) 0.019(2) 0.0187(19) -0.0066(15) 0.0001(15) 0.0014(15)
C29 0.024(2) 0.032(2) 0.031(2) 0.0067(18) -0.0010(17) -0.0016(17)
C30 0.034(2) 0.023(2) 0.032(2) 0.0014(17) -0.0105(18) -0.0101(17)

loop_
_atom_type_symbol
_atom_type_description
_atom_type_scat_dispersion_real
_atom_type_scat_dispersion_imag
_atom_type_scat_source
C C 0.0033 0.0016 'International Tables Vol C Tables 4.2.6.8 and 6.1.1.4'
H H 0.0000 0.0000 'International Tables Vol C Tables 4.2.6.8 and 6.1.1.4'
Cl Cl 0.1484 0.1585 'International Tables Vol C Tables 4.2.6.8 and 6.1.1.4'
Ir Ir -1.4442 7.9887 'International Tables Vol C Tables 4.2.6.8 and 6.1.1.4'
N N 0.0061 0.0033 'International Tables Vol C Tables 4.2.6.8 and 6.1.1.4'
O O 0.0106 0.0060 'International Tables Vol C Tables 4.2.6.8 and 6.1.1.4'

loop_
_geom_angle_atom_site_label_1
_geom_angle_atom_site_label_2
_geom_angle_atom_site_label_3
_geom_angle
_geom_angle_site_symmetry_1
_geom_angle_site_symmetry_3
_geom_angle_publ_flag
C7 Ir1 C18 91.92(16) . . ?
C7 Ir1 N3 80.94(11) . . ?
C18 Ir1 N3 93.25(12) . . ?
C7 Ir1 N4 94.86(11) . . ?
C18 Ir1 N4 80.50(14) . . ?
N3 Ir1 N4 172.40(11) . . ?
C7 Ir1 N1 96.75(14) . . ?
C18 Ir1 N1 171.32(12) . . ?
N3 Ir1 N1 87.82(10) . . ?
N4 Ir1 N1 99.01(13) . . ?
C7 Ir1 O1 172.89(16) . . ?
C18 Ir1 O1 94.05(15) . . ?
N3 Ir1 O1 94.85(9) . . ?
N4 Ir1 O1 89.94(9) . . ?
N1 Ir1 O1 77.28(14) . . ?
C1 O1 Ir1 115.8(3) . . ?
C5 N1 C2 117.5(3) . . ?
C5 N1 Ir1 128.6(2) . . ?
C2 N1 Ir1 113.6(2) . . ?
C4 N2 C3 116.4(3) . . ?
C17 N3 C13 119.2(3) . . ?
C17 N3 Ir1 124.7(2) . . ?
C13 N3 Ir1 116.0(2) . . ?
C28 N4 C24 120.0(3) . . ?
C28 N4 Ir1 124.5(3) . . ?
C24 N4 Ir1 115.5(3) . . ?
O2 C1 O1 125.8(3) . . ?
O2 C1 C2 118.6(3) . . ?
O1 C1 C2 115.6(3) . . ?
N1 C2 C3 120.1(3) . . ?
N1 C2 C1 117.4(3) . . ?
C3 C2 C1 122.5(3) . . ?
N2 C3 C2 123.2(3) . . ?
N2 C3 H3 118.4 . . ?
C2 C3 H3 118.4 . . ?
N2 C4 C5 121.5(3) . . ?
N2 C4 C6 117.6(3) . . ?
C5 C4 C6 120.8(3) . . ?
N1 C5 C4 121.2(3) . . ?
N1 C5 H5 119.4 . . ?
C4 C5 H5 119.4 . . ?
C4 C6 H6A 109.5 . . ?
C4 C6 H6B 109.5 . . ?
H6A C6 H6B 109.5 . . ?
C4 C6 H6C 109.5 . . ?
H6A C6 H6C 109.5 . . ?
H6B C6 H6C 109.5 . . ?
C8 C7 C12 116.8(3) . . ?
C8 C7 Ir1 128.9(2) . . ?
C12 C7 Ir1 114.2(2) . . ?
C9 C8 C7 121.2(3) . . ?
C9 C8 H8 119.4 . . ?
C7 C8 H8 119.4 . . ?
C10 C9 C8 120.8(3) . . ?
C10 C9 H9 119.6 . . ?
C8 C9 H9 119.6 . . ?
C9 C10 C11 119.8(3) . . ?
C9 C10 H10 120.1 . . ?
C11 C10 H10 120.1 . . ?
C10 C11 C12 119.3(3) . . ?
C10 C11 H11 120.4 . . ?
C12 C11 H11 120.4 . . ?
C11 C12 C7 122.1(3) . . ?
C11 C12 C13 122.4(2) . . ?
C7 C12 C13 115.5(2) . . ?
N3 C13 C14 120.6(3) . . ?
N3 C13 C12 113.3(3) . . ?
C14 C13 C12 126.1(3) . . ?
C15 C14 C13 119.8(3) . . ?
C15 C14 H14 120.1 . . ?
C13 C14 H14 120.1 . . ?
C14 C15 C16 119.3(3) . . ?
C14 C15 H15 120.4 . . ?
C16 C15 H15 120.4 . . ?
C17 C16 C15 118.8(3) . . ?
C17 C16 H16 120.6 . . ?
C15 C16 H16 120.6 . . ?
N3 C17 C16 122.2(3) . . ?
N3 C17 H17 118.9 . . ?
C16 C17 H17 118.9 . . ?
C23 C18 C19 117.2(3) . . ?
C23 C18 Ir1 114.6(3) . . ?
C19 C18 Ir1 128.1(3) . . ?
C20 C19 C18 120.8(4) . . ?
C20 C19 H19 119.6 . . ?
C18 C19 H19 119.6 . . ?
C21 C20 C19 121.3(4) . . ?
C21 C20 H20 119.4 . . ?
C19 C20 H20 119.4 . . ?
C22 C21 C20 118.5(4) . . ?
C22 C21 H21 120.7 . . ?
C20 C21 H21 120.7 . . ?
C21 C22 C23 120.7(4) . . ?
C21 C22 H22 119.6 . . ?
C23 C22 H22 119.6 . . ?
C22 C23 C18 121.4(3) . . ?
C22 C23 C24 123.4(3) . . ?
C18 C23 C24 115.2(3) . . ?
N4 C24 C25 119.9(4) . . ?
N4 C24 C23 114.0(3) . . ?
C25 C24 C23 126.1(4) . . ?
C26 C25 C24 120.2(4) . . ?
C26 C25 H25 119.9 . . ?
C24 C25 H25 119.9 . . ?
C25 C26 C27 118.8(3) . . ?
C25 C26 H26 120.6 . . ?
C27 C26 H26 120.6 . . ?
C26 C27 C28 119.8(4) . . ?
C26 C27 H27 120.1 . . ?
C28 C27 H27 120.1 . . ?
N4 C28 C27 121.1(4) . . ?
N4 C28 H28 119.4 . . ?
C27 C28 H28 119.4 . . ?
Cl1 C29 Cl2 112.2(2) . . ?
Cl1 C29 H29A 109.2 . . ?
Cl2 C29 H29A 109.2 . . ?
Cl1 C29 H29B 109.2 . . ?
Cl2 C29 H29B 109.2 . . ?
H29A C29 H29B 107.9 . . ?
Cl4 C30 Cl3 110.2(2) . . ?
Cl4 C30 H30A 109.6 . . ?
Cl3 C30 H30A 109.6 . . ?
Cl4 C30 H30B 109.6 . . ?
Cl3 C30 H30B 109.6 . . ?
H30A C30 H30B 108.1 . . ?

loop_
_geom_bond_atom_site_label_1
_geom_bond_atom_site_label_2
_geom_bond_distance
_geom_bond_site_symmetry_2
_geom_bond_publ_flag
Ir1 C7 1.994(3) . ?
Ir1 C18 2.003(3) . ?
Ir1 N3 2.036(3) . ?
Ir1 N4 2.048(2) . ?
Ir1 N1 2.136(3) . ?
Ir1 O1 2.1699(18) . ?
Cl1 C29 1.764(4) . ?
Cl2 C29 1.767(4) . ?
Cl3 C30 1.758(4) . ?
Cl4 C30 1.750(5) . ?
O1 C1 1.292(5) . ?
O2 C1 1.234(4) . ?
N1 C5 1.344(5) . ?
N1 C2 1.351(4) . ?
N2 C4 1.337(4) . ?
N2 C3 1.341(5) . ?
N3 C17 1.357(4) . ?
N3 C13 1.363(4) . ?
N4 C28 1.348(5) . ?
N4 C24 1.364(5) . ?
C1 C2 1.508(5) . ?
C2 C3 1.383(5) . ?
C3 H3 0.9500 . ?
C4 C5 1.401(5) . ?
C4 C6 1.498(5) . ?
C5 H5 0.9500 . ?
C6 H6A 0.9800 . ?
C6 H6B 0.9800 . ?
C6 H6C 0.9800 . ?
C7 C8 1.406(4) . ?
C7 C12 1.413(4) . ?
C8 C9 1.391(5) . ?
C8 H8 0.9500 . ?
C9 C10 1.387(5) . ?
C9 H9 0.9500 . ?
C10 C11 1.393(4) . ?
C10 H10 0.9500 . ?
C11 C12 1.398(4) . ?
C11 H11 0.9500 . ?
C12 C13 1.468(4) . ?
C13 C14 1.395(5) . ?
C14 C15 1.381(5) . ?
C14 H14 0.9500 . ?
C15 C16 1.397(5) . ?
C15 H15 0.9500 . ?
C16 C17 1.378(5) . ?
C16 H16 0.9500 . ?
C17 H17 0.9500 . ?
C18 C23 1.408(5) . ?
C18 C19 1.410(5) . ?
C19 C20 1.397(6) . ?
C19 H19 0.9500 . ?
C20 C21 1.394(6) . ?
C20 H20 0.9500 . ?
C21 C22 1.388(6) . ?
C21 H21 0.9500 . ?
C22 C23 1.399(5) . ?
C22 H22 0.9500 . ?
C23 C24 1.464(5) . ?
C24 C25 1.403(6) . ?
C25 C26 1.379(6) . ?
C25 H25 0.9500 . ?
C26 C27 1.380(7) . ?
C26 H26 0.9500 . ?
C27 C28 1.394(6) . ?
C27 H27 0.9500 . ?
C28 H28 0.9500 . ?
C29 H29A 0.9900 . ?
C29 H29B 0.9900 . ?
C30 H30A 0.9900 . ?
C30 H30B 0.9900 . ?
